data_1550447
loop_
_publ_author_name
'Babor, Martin'
'Nievergelt, Philipp P.'
'\<Cejka, Jan'
'Zvon\'i\<cek, V\'it'
'Spingler, Bernhard'

_publ_section_title
;
 Microbatch under-oil salt screening of organic cations: single-crystal
 growth of active pharmaceutical ingredients
;
_journal_issue 1
_journal_name_full IUCrJ
_journal_page_first 145
_journal_page_last 151
_journal_paper_doi 10.1107/S2052252518017876
_journal_volume 6
_journal_year 2019
_chemical_absolute_configuration ad
_chemical_formula_moiety 'C22 H27 N2 O4 S, I'
_chemical_formula_sum 'C22 H27 I N2 O4 S'
_chemical_formula_weight 542.44
_space_group_IT_number 19
_symmetry_cell_setting orthorhombic
_symmetry_space_group_name_Hall 'P 2ac 2ab'
_symmetry_space_group_name_H-M 'P 21 21 21'
_atom_sites_solution_hydrogens difmap
_atom_sites_solution_primary direct
_cell_angle_alpha 90
_cell_angle_beta 90
_cell_angle_gamma 90
_cell_formula_units_Z 4
_cell_length_a 6.22190(10)
_cell_length_b 9.02280(10)
_cell_length_c 43.0569(5)
_cell_measurement_reflns_used 13159
_cell_measurement_temperature 160
_cell_measurement_theta_max 79
_cell_measurement_theta_min 4
_cell_volume 2417.17(5)
_computing_cell_refinement 'CrysAlisPro, (Agilent, 2011)'
_computing_data_collection 'SuperNova, (Oxford Diffraction, 2010)'
_computing_data_reduction 'CrysAlisPro, (Agilent, 2011)'
_computing_molecular_graphics 'CAMERON (Watkin et al., 1996)'
_computing_publication_material 'CRYSTALS (Betteridge et al., 2003)'
_computing_structure_refinement 'CRYSTALS (Betteridge et al., 2003)'
_computing_structure_solution 'SIR92 (Altomare et al., 1994)'
_diffrn_ambient_temperature 160
_diffrn_measured_fraction_theta_full 1.000
_diffrn_measured_fraction_theta_max 1.000
_diffrn_measurement_device Area
_diffrn_measurement_device_type 'Oxford Diffraction SuperNova'
_diffrn_measurement_method \w
_diffrn_radiation_monochromator graphite
_diffrn_radiation_type 'Cu K\a'
_diffrn_radiation_wavelength 1.54180
_diffrn_reflns_av_R_equivalents 0.030
_diffrn_reflns_limit_h_max 7
_diffrn_reflns_limit_h_min -7
_diffrn_reflns_limit_k_max 11
_diffrn_reflns_limit_k_min -9
_diffrn_reflns_limit_l_max 52
_diffrn_reflns_limit_l_min -53
_diffrn_reflns_number 15587
_diffrn_reflns_theta_full 74.491
_diffrn_reflns_theta_max 74.491
_diffrn_reflns_theta_min 4.107
_diffrn_standards_number 0
_exptl_absorpt_coefficient_mu 11.456
_exptl_absorpt_correction_T_max 0.70
_exptl_absorpt_correction_T_min 0.47
_exptl_absorpt_correction_type multi-scan
_exptl_absorpt_process_details 'CrysAlisPro, (Agilent, 2011)'
_exptl_crystal_colour colorless
_exptl_crystal_density_diffrn 1.490
_exptl_crystal_density_method 'not measured'
_exptl_crystal_description prism
_exptl_crystal_F_000 1096
_exptl_crystal_size_max 0.390
_exptl_crystal_size_mid 0.050
_exptl_crystal_size_min 0.031
_refine_diff_density_max 0.36
_refine_diff_density_min -0.37
_refine_ls_abs_structure_details 'Flack (1983), 2050 Friedel-pairs'
_refine_ls_abs_structure_Flack -0.013(3)
_refine_ls_extinction_method None
_refine_ls_goodness_of_fit_ref 0.9845
_refine_ls_hydrogen_treatment constr
_refine_ls_matrix_type full
_refine_ls_number_parameters 272
_refine_ls_number_reflns 4935
_refine_ls_number_restraints 0
_refine_ls_R_factor_all 0.0209
_refine_ls_R_factor_gt 0.0206
_refine_ls_shift/su_max 0.0015102
_refine_ls_shift/su_mean 0.0000579
_refine_ls_structure_factor_coef Fsqd
_refine_ls_weighting_details
;
 Method= Modified Sheldrick 
 w=1/[\s^2^(F^2^) + ( 0.03P)^2^ + 1.04P] 
 ,where P=(max(Fo^2^,0) + 2Fc^2^)/3 
;
_refine_ls_weighting_scheme calc
_refine_ls_wR_factor_all 0.0525
_refine_ls_wR_factor_gt 0.0524
_refine_ls_wR_factor_ref 0.0525
_reflns_limit_h_max 7
_reflns_limit_h_min -7
_reflns_limit_k_max 11
_reflns_limit_k_min 0
_reflns_limit_l_max 53
_reflns_limit_l_min 0
_reflns_number_gt 4860
_reflns_number_total 4935
_reflns_threshold_expression I>2.0\s(I)
_oxford_diffrn_Wilson_B_factor 2.13
_oxford_diffrn_Wilson_scale 0.02
_oxford_refine_ls_r_factor_ref 0.0209
_oxford_refine_ls_scale 3.276(18)
_oxford_reflns_number_all 4935
_oxford_reflns_threshold_expression_ref I>-3.0\s(I)
_cod_data_source_file lt5016.cif
_cod_data_source_block Diltiazemiodide
_cod_original_sg_symbol_H-M 'P 21 21 21 '
_cod_database_code 1550447

loop_
_symmetry_equiv_pos_as_xyz
x,y,z
x+1/2,-y+1/2,-z
-x,y+1/2,-z+1/2
-x+1/2,-y,z+1/2

loop_
_atom_site_label
_atom_site_type_symbol
_atom_site_fract_x
_atom_site_fract_y
_atom_site_fract_z
_atom_site_U_iso_or_equiv
_atom_site_occupancy
_atom_site_adp_type
_atom_site_refinement_flags_posn
S1 S 1.02427(11) 0.15951(6) 0.417600(13) 0.0276 1.0000 Uani .
C2 C 0.8985(4) 0.1108(3) 0.38217(5) 0.0254 1.0000 Uani .
C3 C 0.8229(5) -0.0332(3) 0.37791(6) 0.0303 1.0000 Uani .
C4 C 0.7301(5) -0.0752(3) 0.34987(6) 0.0343 1.0000 Uani .
C5 C 0.7125(5) 0.0256(3) 0.32594(6) 0.0337 1.0000 Uani .
C6 C 0.7876(4) 0.1698(3) 0.32967(6) 0.0289 1.0000 Uani .
C7 C 0.8805(4) 0.2134(3) 0.35759(6) 0.0237 1.0000 Uani .
N8 N 0.9596(3) 0.3606(2) 0.36116(4) 0.0214 1.0000 Uani .
C9 C 1.1007(4) 0.4238(3) 0.33715(5) 0.0221 1.0000 Uani .
C10 C 0.9747(4) 0.5365(3) 0.31811(5) 0.0243 1.0000 Uani .
N11 N 1.1161(3) 0.6262(2) 0.29716(4) 0.0218 1.0000 Uani .
C12 C 0.9878(5) 0.6990(3) 0.27228(6) 0.0353 1.0000 Uani .
C13 C 1.2474(5) 0.7371(3) 0.31425(6) 0.0321 1.0000 Uani .
C14 C 0.9148(4) 0.4476(3) 0.38623(5) 0.0207 1.0000 Uani .
O15 O 0.9969(3) 0.56815(16) 0.39033(3) 0.0245 1.0000 Uani .
C16 C 0.7398(4) 0.3879(3) 0.40823(5) 0.0220 1.0000 Uani .
O17 O 0.6276(3) 0.51100(19) 0.42194(4) 0.0234 1.0000 Uani .
C18 C 0.5268(3) 0.5996(3) 0.40072(5) 0.0236 1.0000 Uani .
O19 O 0.5332(3) 0.57361(18) 0.37324(4) 0.0276 1.0000 Uani .
C20 C 0.4120(4) 0.7260(3) 0.41545(6) 0.0289 1.0000 Uani .
C21 C 0.8276(4) 0.2897(3) 0.43445(5) 0.0240 1.0000 Uani .
C22 C 0.9387(4) 0.3693(3) 0.46107(5) 0.0226 1.0000 Uani .
C23 C 0.8368(4) 0.3766(3) 0.49003(5) 0.0225 1.0000 Uani .
C24 C 0.9325(4) 0.4498(3) 0.51471(5) 0.0223 1.0000 Uani .
C25 C 1.1323(4) 0.5170(3) 0.51102(5) 0.0207 1.0000 Uani .
C26 C 1.2378(4) 0.5077(3) 0.48268(6) 0.0230 1.0000 Uani .
C27 C 1.1405(4) 0.4332(3) 0.45812(5) 0.0242 1.0000 Uani .
O28 O 1.2105(3) 0.5890(2) 0.53656(4) 0.0271 1.0000 Uani .
C29 C 1.3943(4) 0.6818(3) 0.53234(6) 0.0312 1.0000 Uani .
I30 I 1.48132(2) 0.394832(17) 0.264191(3) 0.0283 1.0000 Uani .
H31 H 0.8293 -0.1014 0.3946 0.0364 1.0000 Uiso R
H41 H 0.6792 -0.1716 0.3475 0.0405 1.0000 Uiso R
H51 H 0.6519 -0.0015 0.3067 0.0405 1.0000 Uiso R
H61 H 0.7702 0.2375 0.3135 0.0339 1.0000 Uiso R
H92 H 1.2271 0.4704 0.3467 0.0270 1.0000 Uiso R
H91 H 1.1486 0.3436 0.3237 0.0273 1.0000 Uiso R
H101 H 0.9003 0.6034 0.3321 0.0296 1.0000 Uiso R
H102 H 0.8718 0.4869 0.3050 0.0292 1.0000 Uiso R
H121 H 1.0820 0.7558 0.2597 0.0529 1.0000 Uiso R
H122 H 0.8828 0.7612 0.2820 0.0533 1.0000 Uiso R
H123 H 0.9229 0.6244 0.2602 0.0531 1.0000 Uiso R
H131 H 1.3391 0.7860 0.2995 0.0488 1.0000 Uiso R
H132 H 1.3316 0.6882 0.3300 0.0487 1.0000 Uiso R
H133 H 1.1536 0.8087 0.3234 0.0492 1.0000 Uiso R
H161 H 0.6379 0.3309 0.3960 0.0259 1.0000 Uiso R
H201 H 0.3910 0.8033 0.4007 0.0463 1.0000 Uiso R
H202 H 0.4869 0.7638 0.4331 0.0467 1.0000 Uiso R
H203 H 0.2762 0.6905 0.4218 0.0457 1.0000 Uiso R
H211 H 0.7095 0.2310 0.4428 0.0290 1.0000 Uiso R
H231 H 0.7014 0.3318 0.4926 0.0267 1.0000 Uiso R
H241 H 0.8651 0.4560 0.5339 0.0265 1.0000 Uiso R
H261 H 1.3700 0.5509 0.4796 0.0276 1.0000 Uiso R
H271 H 1.2169 0.4250 0.4391 0.0286 1.0000 Uiso R
H292 H 1.4171 0.7329 0.5514 0.0459 1.0000 Uiso R
H291 H 1.5169 0.6195 0.5279 0.0458 1.0000 Uiso R
H293 H 1.3691 0.7492 0.5154 0.0458 1.0000 Uiso R
H111 H 1.2089 0.5655 0.2883 0.0328 1.0000 Uiso R

loop_
_atom_site_aniso_label
_atom_site_aniso_U_11
_atom_site_aniso_U_22
_atom_site_aniso_U_33
_atom_site_aniso_U_23
_atom_site_aniso_U_13
_atom_site_aniso_U_12
S1 0.0344(3) 0.0262(2) 0.0222(2) 0.00463(19) -0.0066(3) -0.0002(3)
C2 0.0295(11) 0.0249(11) 0.0219(11) 0.0038(10) -0.0027(9) -0.0026(10)
C3 0.0368(14) 0.0221(12) 0.0322(13) 0.0060(10) 0.0018(11) -0.0049(10)
C4 0.0432(15) 0.0249(13) 0.0347(14) -0.0033(11) 0.0001(11) -0.0076(11)
C5 0.0391(15) 0.0319(14) 0.0300(13) -0.0065(11) -0.0050(12) -0.0075(12)
C6 0.0374(14) 0.0292(13) 0.0201(11) 0.0015(10) -0.0038(10) -0.0036(11)
C7 0.0289(12) 0.0214(11) 0.0207(11) 0.0011(9) -0.0011(9) -0.0032(9)
N8 0.0264(9) 0.0210(8) 0.0167(8) 0.0042(6) 0.0009(7) -0.0051(7)
C9 0.0225(10) 0.0245(11) 0.0193(10) 0.0045(9) 0.0021(8) -0.0016(9)
C10 0.0200(11) 0.0300(11) 0.0230(10) 0.0080(8) -0.0012(9) -0.0055(10)
N11 0.0209(9) 0.0260(10) 0.0185(9) 0.0046(8) 0.0004(7) -0.0017(8)
C12 0.0323(13) 0.0429(14) 0.0307(12) 0.0174(10) -0.0088(11) -0.0072(12)
C13 0.0352(14) 0.0305(13) 0.0304(13) 0.0052(11) -0.0038(11) -0.0111(11)
C14 0.0187(10) 0.0254(11) 0.0181(10) 0.0049(8) -0.0037(8) -0.0019(8)
O15 0.0246(8) 0.0255(7) 0.0234(7) 0.0009(6) -0.0005(7) -0.0090(7)
C16 0.0223(10) 0.0253(11) 0.0183(10) 0.0025(9) -0.0009(8) -0.0046(10)
O17 0.0235(8) 0.0291(8) 0.0176(7) 0.0029(6) -0.0012(6) -0.0023(7)
C18 0.0185(10) 0.0284(10) 0.0240(10) 0.0043(8) -0.0014(8) -0.0075(11)
O19 0.0277(8) 0.0336(8) 0.0213(7) 0.0017(6) -0.0038(7) -0.0007(7)
C20 0.0251(12) 0.0295(12) 0.0320(13) -0.0001(10) -0.0010(10) -0.0043(10)
C21 0.0245(11) 0.0271(12) 0.0204(11) 0.0054(9) -0.0024(9) -0.0067(9)
C22 0.0248(11) 0.0253(11) 0.0178(10) 0.0052(9) -0.0025(8) -0.0038(9)
C23 0.0197(10) 0.0249(11) 0.0229(11) 0.0066(9) 0.0011(8) -0.0004(9)
C24 0.0229(11) 0.0244(10) 0.0195(10) 0.0036(8) 0.0045(8) 0.0029(9)
C25 0.0238(11) 0.0189(10) 0.0195(10) 0.0022(9) -0.0023(9) 0.0034(9)
C26 0.0179(10) 0.0284(12) 0.0227(11) 0.0045(9) -0.0007(9) -0.0028(8)
C27 0.0261(11) 0.0302(12) 0.0162(10) 0.0035(9) 0.0022(9) -0.0041(9)
O28 0.0286(8) 0.0312(9) 0.0214(8) -0.0034(7) 0.0001(6) -0.0043(8)
C29 0.0296(13) 0.0334(13) 0.0306(13) -0.0011(11) -0.0025(10) -0.0068(11)
I30 0.02538(7) 0.03403(8) 0.02551(7) -0.00578(6) -0.00250(6) 0.00332(6)

loop_
_atom_type_symbol
_atom_type_scat_dispersion_real
_atom_type_scat_dispersion_imag
_atom_type_scat_Cromer_Mann_a1
_atom_type_scat_Cromer_Mann_b1
_atom_type_scat_Cromer_Mann_a2
_atom_type_scat_Cromer_Mann_b2
_atom_type_scat_Cromer_Mann_a3
_atom_type_scat_Cromer_Mann_b3
_atom_type_scat_Cromer_Mann_a4
_atom_type_scat_Cromer_Mann_b4
_atom_type_scat_Cromer_Mann_c
_atom_type_scat_source
C 0.0181 0.0091 2.3100 20.8439 1.0200 10.2075 1.5886 0.5687 0.8650 51.6512 0.2156 'International Tables Vol C 4.2.6.8 and 6.1.1.4'
H 0.0000 0.0000 0.4930 10.5109 0.3229 26.1257 0.1402 3.1424 0.0408 57.7998 0.0030 'International Tables Vol C 4.2.6.8 and 6.1.1.4'
N 0.0311 0.0180 12.2126 0.0057 3.1322 9.8933 2.0125 28.9975 1.1663 0.5826 -11.5290 'International Tables Vol C 4.2.6.8 and 6.1.1.4'
O 0.0492 0.0322 3.0485 13.2771 2.2868 5.7011 1.5463 0.3239 0.8670 32.9089 0.2508 'International Tables Vol C 4.2.6.8 and 6.1.1.4'
S 0.3331 0.5567 6.9053 1.4679 5.2034 22.2151 1.4379 0.2536 1.5863 56.1720 0.8669 'International Tables Vol C 4.2.6.8 and 6.1.1.4'
I -0.3257 6.8362 20.1472 4.3470 18.9949 0.3814 7.5138 27.7660 2.2735 66.8776 4.0712 'International Tables Vol C 4.2.6.8 and 6.1.1.4'

loop_
_geom_angle_atom_site_label_1
_geom_angle_atom_site_label_2
_geom_angle_atom_site_label_3
_geom_angle
_geom_angle_publ_flag
C2 S1 C21 101.76(11) yes
S1 C2 C3 119.62(19) yes
S1 C2 C7 121.22(19) yes
C3 C2 C7 119.1(2) yes
C2 C3 C4 120.5(2) yes
C2 C3 H31 119.4 no
C4 C3 H31 120.0 no
C3 C4 C5 120.1(2) yes
C3 C4 H41 119.3 no
C5 C4 H41 120.5 no
C4 C5 C6 120.3(2) yes
C4 C5 H51 121.2 no
C6 C5 H51 118.5 no
C5 C6 C7 120.2(2) yes
C5 C6 H61 119.1 no
C7 C6 H61 120.6 no
C2 C7 C6 119.7(2) yes
C2 C7 N8 120.3(2) yes
C6 C7 N8 120.0(2) yes
C7 N8 C9 119.45(18) yes
C7 N8 C14 123.46(19) yes
C9 N8 C14 117.08(18) yes
N8 C9 C10 109.24(18) yes
N8 C9 H92 110.5 no
C10 C9 H92 110.6 no
N8 C9 H91 108.2 no
C10 C9 H91 109.5 no
H92 C9 H91 108.8 no
C9 C10 N11 112.48(19) yes
C9 C10 H101 109.0 no
N11 C10 H101 108.6 no
C9 C10 H102 110.3 no
N11 C10 H102 106.7 no
H101 C10 H102 109.7 no
C10 N11 C12 110.91(18) yes
C10 N11 C13 112.86(18) yes
C12 N11 C13 110.7(2) yes
C10 N11 H111 108.1 no
C12 N11 H111 108.2 no
C13 N11 H111 105.8 no
N11 C12 H121 108.5 no
N11 C12 H122 108.1 no
H121 C12 H122 110.7 no
N11 C12 H123 108.3 no
H121 C12 H123 109.6 no
H122 C12 H123 111.6 no
N11 C13 H131 108.0 no
N11 C13 H132 109.8 no
H131 C13 H132 110.6 no
N11 C13 H133 108.9 no
H131 C13 H133 109.0 no
H132 C13 H133 110.5 no
N8 C14 O15 123.0(2) yes
N8 C14 C16 115.46(19) yes
O15 C14 C16 121.4(2) yes
C14 C16 O17 108.97(19) yes
C14 C16 C21 113.77(19) yes
O17 C16 C21 108.44(17) yes
C14 C16 H161 108.3 no
O17 C16 H161 108.3 no
C21 C16 H161 109.0 no
C16 O17 C18 113.60(17) yes
O17 C18 O19 121.8(2) yes
O17 C18 C20 112.58(19) yes
O19 C18 C20 125.7(2) yes
C18 C20 H201 110.0 no
C18 C20 H202 112.2 no
H201 C20 H202 109.7 no
C18 C20 H203 107.0 no
H201 C20 H203 108.6 no
H202 C20 H203 109.2 no
C16 C21 S1 108.29(16) yes
C16 C21 C22 116.4(2) yes
S1 C21 C22 107.21(16) yes
C16 C21 H211 108.5 no
S1 C21 H211 107.4 no
C22 C21 H211 108.7 no
C21 C22 C23 119.2(2) yes
C21 C22 C27 122.6(2) yes
C23 C22 C27 118.1(2) yes
C22 C23 C24 120.7(2) yes
C22 C23 H231 119.2 no
C24 C23 H231 120.0 no
C23 C24 C25 120.3(2) yes
C23 C24 H241 121.1 no
C25 C24 H241 118.6 no
C24 C25 C26 119.7(2) yes
C24 C25 O28 115.7(2) yes
C26 C25 O28 124.6(2) yes
C25 C26 C27 119.4(2) yes
C25 C26 H261 121.5 no
C27 C26 H261 119.0 no
C26 C27 C22 121.7(2) yes
C26 C27 H271 118.4 no
C22 C27 H271 120.0 no
C25 O28 C29 117.46(19) yes
O28 C29 H292 107.0 no
O28 C29 H291 108.4 no
H292 C29 H291 109.5 no
O28 C29 H293 109.7 no
H292 C29 H293 111.9 no
H291 C29 H293 110.3 no

loop_
_geom_bond_atom_site_label_1
_geom_bond_atom_site_label_2
_geom_bond_distance
_geom_bond_publ_flag
S1 C2 1.770(2) yes
S1 C21 1.845(3) yes
C2 C3 1.394(4) yes
C2 C7 1.411(3) yes
C3 C4 1.391(4) yes
C3 H31 0.947 no
C4 C5 1.379(4) yes
C4 H41 0.931 no
C5 C6 1.392(4) yes
C5 H51 0.943 no
C6 C7 1.391(3) yes
C6 H61 0.933 no
C7 N8 1.425(3) yes
N8 C9 1.471(3) yes
N8 C14 1.364(3) yes
C9 C10 1.524(3) yes
C9 H92 0.981 no
C9 H91 0.974 no
C10 N11 1.497(3) yes
C10 H101 0.970 no
C10 H102 0.965 no
N11 C12 1.489(3) yes
N11 C13 1.487(3) yes
N11 H111 0.884 no
C12 H121 0.948 no
C12 H122 0.958 no
C12 H123 0.942 no
C13 H131 0.959 no
C13 H132 0.964 no
C13 H133 0.957 no
C14 O15 1.214(3) yes
C14 C16 1.540(3) yes
C16 O17 1.439(3) yes
C16 C21 1.535(3) yes
C16 H161 0.971 no
O17 C18 1.367(3) yes
C18 O19 1.207(3) yes
C18 C20 1.488(3) yes
C20 H201 0.953 no
C20 H202 0.953 no
C20 H203 0.944 no
C21 C22 1.519(3) yes
C21 H211 0.975 no
C22 C23 1.400(3) yes
C22 C27 1.387(3) yes
C23 C24 1.385(3) yes
C23 H231 0.941 no
C24 C25 1.392(3) yes
C24 H241 0.928 no
C25 C26 1.388(3) yes
C25 O28 1.367(3) yes
C26 C27 1.391(3) yes
C26 H261 0.920 no
C27 H271 0.949 no
O28 C29 1.429(3) yes
C29 H292 0.953 no
C29 H291 0.966 no
C29 H293 0.963 no

loop_
_geom_hbond_atom_site_label_D
_geom_hbond_atom_site_label_H
_geom_hbond_atom_site_label_A
_geom_hbond_site_symmetry_A
_geom_hbond_angle_DHA
_geom_hbond_distance_DH
_geom_hbond_distance_HA
_geom_hbond_distance_DA
_geom_hbond_publ_flag
C9 H92 O19 1_655 176 0.98 2.41 3.388(4) yes
C13 H132 O19 1_655 176 0.96 2.47 3.434(4) yes
C20 H202 O28 2_466 161 0.95 2.33 3.241(4) yes
C20 H203 O15 1_455 129 0.94 2.46 3.142(4) yes
